data_7154592
loop_
_publ_author_name
'Manoharan, Ramasamy'
'Jeganmohan, Masilamani'

_publ_section_title
;
 Ruthenium-catalyzed cyclization of N-carbamoyl indolines with alkynes: an
 efficient route to pyrroloquinolinones.
;
_journal_issue 35
_journal_name_full 'Organic &amp; biomolecular chemistry'
_journal_page_first 9276
_journal_page_last 9284
_journal_paper_doi 10.1039/c5ob01146a
_journal_volume 13
_journal_year 2015
_chemical_formula_moiety 'C16 H17 N O3'
_chemical_formula_sum 'C16 H17 N O3'
_chemical_formula_weight 271.31
_space_group_crystal_system triclinic
_space_group_IT_number 2
_space_group_name_Hall '-P 1'
_space_group_name_H-M_alt 'P -1'
_symmetry_space_group_name_Hall '-P 1'
_symmetry_space_group_name_H-M 'P -1'
_atom_sites_solution_hydrogens geom
_audit_creation_method SHELXL-2014/6
_audit_update_record
;
2015-04-16 deposited with the CCDC.
2015-07-09 downloaded from the CCDC.
;
_cell_angle_alpha 91.062(2)
_cell_angle_beta 95.422(2)
_cell_angle_gamma 119.402(2)
_cell_formula_units_Z 2
_cell_length_a 8.1792(3)
_cell_length_b 8.2361(3)
_cell_length_c 11.9209(4)
_cell_measurement_reflns_used 4135
_cell_measurement_temperature 100(2)
_cell_measurement_theta_max 68.23
_cell_measurement_theta_min 3.74
_cell_volume 694.53(5)
_computing_structure_refinement 'SHELXL-2014/6 (Sheldrick, 2014)'
_diffrn_ambient_temperature 100(2)
_diffrn_measured_fraction_theta_full 0.994
_diffrn_measured_fraction_theta_max 0.991
_diffrn_measurement_device_type 'Bruker APEX-II CCD'
_diffrn_measurement_method '\f and \w scans'
_diffrn_radiation_type CuK\a
_diffrn_radiation_wavelength 1.54178
_diffrn_reflns_av_R_equivalents 0.0259
_diffrn_reflns_av_unetI/netI 0.0243
_diffrn_reflns_laue_measured_fraction_full 0.994
_diffrn_reflns_laue_measured_fraction_max 0.991
_diffrn_reflns_limit_h_max 9
_diffrn_reflns_limit_h_min -9
_diffrn_reflns_limit_k_max 9
_diffrn_reflns_limit_k_min -9
_diffrn_reflns_limit_l_max 14
_diffrn_reflns_limit_l_min -13
_diffrn_reflns_number 7560
_diffrn_reflns_point_group_measured_fraction_full 0.994
_diffrn_reflns_point_group_measured_fraction_max 0.991
_diffrn_reflns_theta_full 67.679
_diffrn_reflns_theta_max 68.392
_diffrn_reflns_theta_min 3.735
_exptl_absorpt_coefficient_mu 0.730
_exptl_crystal_colour colourless
_exptl_crystal_density_diffrn 1.297
_exptl_crystal_description block
_exptl_crystal_F_000 308
_exptl_crystal_recrystallization_method 'Re-crystallisation from solvent: dcm ethylacetate'
_exptl_crystal_size_max 0.230
_exptl_crystal_size_mid 0.100
_exptl_crystal_size_min 0.050
_refine_diff_density_max 0.297
_refine_diff_density_min -0.247
_refine_diff_density_rms 0.034
_refine_ls_extinction_method none
_refine_ls_goodness_of_fit_ref 0.639
_refine_ls_hydrogen_treatment constr
_refine_ls_matrix_type full
_refine_ls_number_parameters 183
_refine_ls_number_reflns 2525
_refine_ls_number_restraints 0
_refine_ls_restrained_S_all 0.639
_refine_ls_R_factor_all 0.0551
_refine_ls_R_factor_gt 0.0445
_refine_ls_shift/su_max 0.000
_refine_ls_shift/su_mean 0.000
_refine_ls_structure_factor_coef Fsqd
_refine_ls_weighting_details 'w=1/[\s^2^(Fo^2^)+(0.1000P)^2^+0.5849P] where P=(Fo^2^+2Fc^2^)/3'
_refine_ls_weighting_scheme calc
_refine_ls_wR_factor_gt 0.1168
_refine_ls_wR_factor_ref 0.1311
_reflns_Friedel_coverage 0.000
_reflns_number_gt 2032
_reflns_number_total 2525
_reflns_threshold_expression 'I > 2\s(I)'
_cod_data_source_file c5ob01146a2.cif
_cod_data_source_block TRIAL1_a
_cod_depositor_comments 'Adding full bibliography for 7154591--7154592.cif.'
_cod_original_cell_volume 694.53(4)
_cod_database_code 7154592
_shelx_space_group_comment
;
The symmetry employed for this shelxl refinement is uniquely defined
by the following loop, which should always be used as a source of
symmetry information in preference to the above space-group names.
They are only intended as comments.
;
_shelxl_version_number 2014/6

loop_
_space_group_symop_operation_xyz
'x, y, z'
'-x, -y, -z'

loop_
_atom_site_label
_atom_site_type_symbol
_atom_site_fract_x
_atom_site_fract_y
_atom_site_fract_z
_atom_site_U_iso_or_equiv
_atom_site_adp_type
_atom_site_occupancy
_atom_site_site_symmetry_order
_atom_site_calc_flag
_atom_site_refinement_flags_posn
_atom_site_refinement_flags_adp
C1 C 0.6273(4) 0.8610(4) -0.02437(17) 0.0890(8) Uani 1 1 d . .
H1A H 0.7624 0.9053 -0.0248 0.134 Uiso 1 1 calc R U
H1B H 0.5946 0.9473 -0.0627 0.134 Uiso 1 1 calc R U
H1C H 0.5538 0.7362 -0.0638 0.134 Uiso 1 1 calc R U
C2 C 0.6401(3) 0.7574(3) 0.15672(17) 0.0604(5) Uani 1 1 d . .
C3 C 0.5905(2) 0.7585(2) 0.27444(14) 0.0491(4) Uani 1 1 d . .
C4 C 0.7340(2) 0.9184(2) 0.34964(15) 0.0495(4) Uani 1 1 d . .
C5 C 0.8042(2) 1.0617(2) 0.54976(16) 0.0534(4) Uani 1 1 d . .
H5A H 0.8108 1.1817 0.5323 0.064 Uiso 1 1 calc R U
H5B H 0.9342 1.0813 0.5626 0.064 Uiso 1 1 calc R U
C6 C 0.6993(3) 0.9853(2) 0.65366(16) 0.0560(4) Uani 1 1 d . .
H6A H 0.7780 0.9617 0.7120 0.067 Uiso 1 1 calc R U
H6B H 0.6653 1.0743 0.6869 0.067 Uiso 1 1 calc R U
C7 C 0.5238(2) 0.8047(2) 0.60814(14) 0.0466(4) Uani 1 1 d . .
C8 C 0.5313(2) 0.7753(2) 0.49427(13) 0.0417(4) Uani 1 1 d . .
C9 C 0.3952(2) 0.6226(2) 0.42368(13) 0.0420(4) Uani 1 1 d . .
C10 C 0.2414(2) 0.4891(2) 0.47563(14) 0.0480(4) Uani 1 1 d . .
H10 H 0.1441 0.3807 0.4325 0.058 Uiso 1 1 calc R U
C11 C 0.2319(2) 0.5156(2) 0.58837(15) 0.0538(4) Uani 1 1 d . .
H11 H 0.1272 0.4241 0.6218 0.065 Uiso 1 1 calc R U
C12 C 0.3718(2) 0.6732(2) 0.65591(15) 0.0535(4) Uani 1 1 d . .
H12 H 0.3611 0.6885 0.7336 0.064 Uiso 1 1 calc R U
C13 C 0.4283(2) 0.6181(2) 0.30686(14) 0.0458(4) Uani 1 1 d . .
C14 C 0.2794(3) 0.4642(2) 0.22412(15) 0.0556(4) Uani 1 1 d . .
H14A H 0.2289 0.3441 0.2600 0.067 Uiso 1 1 calc R U
H14B H 0.3381 0.4536 0.1575 0.067 Uiso 1 1 calc R U
C15 C 0.1171(3) 0.4987(3) 0.18530(16) 0.0643(5) Uani 1 1 d . .
H15A H 0.0606 0.5130 0.2520 0.077 Uiso 1 1 calc R U
H15B H 0.1668 0.6168 0.1472 0.077 Uiso 1 1 calc R U
C16 C -0.0342(3) 0.3407(3) 0.10508(19) 0.0873(8) Uani 1 1 d . .
H16A H 0.0208 0.3274 0.0383 0.131 Uiso 1 1 calc R U
H16B H -0.1357 0.3681 0.0819 0.131 Uiso 1 1 calc R U
H16C H -0.0856 0.2240 0.1431 0.131 Uiso 1 1 calc R U
N1 N 0.69094(18) 0.91663(17) 0.45749(12) 0.0461(3) Uani 1 1 d . .
O1 O 0.5845(2) 0.85231(19) 0.09106(10) 0.0659(4) Uani 1 1 d . .
O2 O 0.7165(3) 0.6770(3) 0.12441(16) 0.1191(8) Uani 1 1 d . .
O3 O 0.88113(17) 1.04478(19) 0.32047(12) 0.0670(4) Uani 1 1 d . .

loop_
_atom_site_aniso_label
_atom_site_aniso_U_11
_atom_site_aniso_U_22
_atom_site_aniso_U_33
_atom_site_aniso_U_23
_atom_site_aniso_U_13
_atom_site_aniso_U_12
C1 0.134(2) 0.1034(18) 0.0464(11) 0.0060(11) 0.0156(13) 0.0704(18)
C2 0.0676(11) 0.0628(11) 0.0611(11) 0.0107(9) 0.0168(9) 0.0383(10)
C3 0.0529(9) 0.0523(9) 0.0513(10) 0.0088(7) 0.0081(7) 0.0326(8)
C4 0.0434(8) 0.0497(9) 0.0595(10) 0.0159(8) 0.0071(7) 0.0256(7)
C5 0.0439(9) 0.0422(9) 0.0682(11) 0.0005(8) -0.0058(8) 0.0190(7)
C6 0.0577(10) 0.0476(9) 0.0576(10) -0.0041(8) -0.0082(8) 0.0250(8)
C7 0.0484(9) 0.0436(8) 0.0500(9) 0.0019(7) -0.0022(7) 0.0260(7)
C8 0.0412(8) 0.0376(8) 0.0490(9) 0.0065(6) 0.0018(6) 0.0221(7)
C9 0.0424(8) 0.0375(8) 0.0471(9) 0.0030(6) 0.0008(6) 0.0215(7)
C10 0.0434(8) 0.0404(8) 0.0550(10) 0.0038(7) 0.0009(7) 0.0177(7)
C11 0.0474(9) 0.0515(10) 0.0559(10) 0.0107(8) 0.0095(8) 0.0187(8)
C12 0.0573(10) 0.0596(10) 0.0450(9) 0.0059(7) 0.0061(7) 0.0299(9)
C13 0.0505(9) 0.0447(8) 0.0490(9) 0.0029(7) 0.0026(7) 0.0294(7)
C14 0.0661(11) 0.0491(9) 0.0499(10) -0.0040(7) 0.0035(8) 0.0280(8)
C15 0.0630(11) 0.0686(12) 0.0521(10) 0.0021(9) -0.0045(8) 0.0276(10)
C16 0.0781(15) 0.0772(14) 0.0623(13) 0.0128(11) -0.0127(11) 0.0078(12)
N1 0.0413(7) 0.0374(7) 0.0543(8) 0.0045(6) 0.0007(6) 0.0163(6)
O1 0.0928(10) 0.0743(9) 0.0446(7) 0.0052(6) 0.0087(6) 0.0519(8)
O2 0.182(2) 0.1685(19) 0.0973(13) 0.0509(13) 0.0702(14) 0.1460(19)
O3 0.0494(7) 0.0665(8) 0.0752(9) 0.0245(7) 0.0127(6) 0.0196(6)

loop_
_atom_type_symbol
_atom_type_description
_atom_type_scat_dispersion_real
_atom_type_scat_dispersion_imag
_atom_type_scat_source
C C 0.0181 0.0091 'International Tables Vol C Tables 4.2.6.8 and 6.1.1.4'
H H 0.0000 0.0000 'International Tables Vol C Tables 4.2.6.8 and 6.1.1.4'
N N 0.0311 0.0180 'International Tables Vol C Tables 4.2.6.8 and 6.1.1.4'
O O 0.0492 0.0322 'International Tables Vol C Tables 4.2.6.8 and 6.1.1.4'

loop_
_geom_angle_atom_site_label_1
_geom_angle_atom_site_label_2
_geom_angle_atom_site_label_3
_geom_angle
O1 C1 H1A 109.5
O1 C1 H1B 109.5
H1A C1 H1B 109.5
O1 C1 H1C 109.5
H1A C1 H1C 109.5
H1B C1 H1C 109.5
O2 C2 O1 123.34(19)
O2 C2 C3 124.64(18)
O1 C2 C3 111.99(15)
C13 C3 C4 124.43(16)
C13 C3 C2 121.54(16)
C4 C3 C2 114.00(15)
O3 C4 N1 121.64(17)
O3 C4 C3 124.43(17)
N1 C4 C3 113.93(14)
N1 C5 C6 104.61(13)
N1 C5 H5A 110.8
C6 C5 H5A 110.8
N1 C5 H5B 110.8
C6 C5 H5B 110.8
H5A C5 H5B 108.9
C7 C6 C5 104.35(14)
C7 C6 H6A 110.9
C5 C6 H6A 110.9
C7 C6 H6B 110.9
C5 C6 H6B 110.9
H6A C6 H6B 108.9
C12 C7 C8 117.92(15)
C12 C7 C6 133.70(16)
C8 C7 C6 108.36(15)
N1 C8 C7 111.93(14)
N1 C8 C9 122.96(15)
C7 C8 C9 125.11(15)
C8 C9 C10 115.55(15)
C8 C9 C13 116.72(14)
C10 C9 C13 127.72(15)
C11 C10 C9 120.13(15)
C11 C10 H10 119.9
C9 C10 H10 119.9
C10 C11 C12 122.24(16)
C10 C11 H11 118.9
C12 C11 H11 118.9
C7 C12 C11 119.04(16)
C7 C12 H12 120.5
C11 C12 H12 120.5
C3 C13 C9 118.48(15)
C3 C13 C14 122.14(16)
C9 C13 C14 119.32(15)
C13 C14 C15 112.40(14)
C13 C14 H14A 109.1
C15 C14 H14A 109.1
C13 C14 H14B 109.1
C15 C14 H14B 109.1
H14A C14 H14B 107.9
C16 C15 C14 111.91(19)
C16 C15 H15A 109.2
C14 C15 H15A 109.2
C16 C15 H15B 109.2
C14 C15 H15B 109.2
H15A C15 H15B 107.9
C15 C16 H16A 109.5
C15 C16 H16B 109.5
H16A C16 H16B 109.5
C15 C16 H16C 109.5
H16A C16 H16C 109.5
H16B C16 H16C 109.5
C4 N1 C8 123.42(14)
C4 N1 C5 125.99(14)
C8 N1 C5 110.59(14)
C2 O1 C1 116.25(16)

loop_
_geom_bond_atom_site_label_1
_geom_bond_atom_site_label_2
_geom_bond_distance
C1 O1 1.446(2)
C1 H1A 0.9800
C1 H1B 0.9800
C1 H1C 0.9800
C2 O2 1.191(2)
C2 O1 1.317(2)
C2 C3 1.498(2)
C3 C13 1.361(2)
C3 C4 1.468(2)
C4 O3 1.231(2)
C4 N1 1.363(2)
C5 N1 1.472(2)
C5 C6 1.538(3)
C5 H5A 0.9900
C5 H5B 0.9900
C6 C7 1.515(2)
C6 H6A 0.9900
C6 H6B 0.9900
C7 C12 1.370(2)
C7 C8 1.387(2)
C8 N1 1.373(2)
C8 C9 1.392(2)
C9 C10 1.411(2)
C9 C13 1.447(2)
C10 C11 1.373(2)
C10 H10 0.9500
C11 C12 1.404(2)
C11 H11 0.9500
C12 H12 0.9500
C13 C14 1.508(2)
C14 C15 1.522(3)
C14 H14A 0.9900
C14 H14B 0.9900
C15 C16 1.513(3)
C15 H15A 0.9900
C15 H15B 0.9900
C16 H16A 0.9800
C16 H16B 0.9800
C16 H16C 0.9800
